data_4070832
loop_
_publ_author_name
'Matsumoto, Takeshi'
'Sasamori, Takahiro'
'Sato, Kazunobu'
'Takui, Takeji'
'Tokitoh, Norihiro'

_publ_section_title
;
 Reduction of a Kinetically Stabilized Silabenzene Leading to the
 Formation of the Corresponding Anion Radical Species&#x2020;
;
_journal_issue 3
_journal_name_full Organometallics
_journal_page_first 305
_journal_paper_doi 10.1021/om701060a
_journal_volume 27
_journal_year 2008
_chemical_formula_moiety 'C36 H73 Li O2 Si7'
_chemical_formula_sum 'C36 H73 Li O2 Si7'
_chemical_formula_weight 741.51
_chemical_name_common 'compound 3'
_chemical_name_systematic
; 
 ? 
;
_space_group_IT_number 2
_symmetry_cell_setting triclinic
_symmetry_Int_Tables_number 2
_symmetry_space_group_name_Hall '-P 1'
_symmetry_space_group_name_H-M 'P -1'
_atom_sites_solution_hydrogens geom
_atom_sites_solution_primary direct
_atom_sites_solution_secondary difmap
_audit_creation_method SHELXL-97
_cell_angle_alpha 101.8680(5)
_cell_angle_beta 98.5113(5)
_cell_angle_gamma 108.7855(8)
_cell_formula_units_Z 4
_cell_length_a 13.57620(10)
_cell_length_b 17.8032(2)
_cell_length_c 21.6131(2)
_cell_measurement_temperature 103(2)
_cell_measurement_theta_max 25.0
_cell_measurement_theta_min 1.98
_cell_volume 4708.73(8)
_computing_cell_refinement HKL2000
_computing_data_collection CrystalClear
_computing_data_reduction HKL2000
_computing_structure_refinement 'SHELXL-97 (Sheldrick, 1997)'
_computing_structure_solution 'SHELXS-97 (Sheldrick, 1990)'
_diffrn_ambient_temperature 103(2)
_diffrn_detector_area_resol_mean 7.31
_diffrn_measured_fraction_theta_full 0.995
_diffrn_measured_fraction_theta_max 0.995
_diffrn_measurement_device_type 'Rigaku Mercury'
_diffrn_measurement_method \w
_diffrn_radiation_monochromator graphite
_diffrn_radiation_source 'fine-focus sealed tube'
_diffrn_radiation_type MoK\a
_diffrn_radiation_wavelength 0.71069
_diffrn_reflns_av_R_equivalents 0.0166
_diffrn_reflns_av_sigmaI/netI 0.0271
_diffrn_reflns_limit_h_max 15
_diffrn_reflns_limit_h_min -16
_diffrn_reflns_limit_k_max 21
_diffrn_reflns_limit_k_min -21
_diffrn_reflns_limit_l_max 25
_diffrn_reflns_limit_l_min -25
_diffrn_reflns_number 40343
_diffrn_reflns_theta_full 25.00
_diffrn_reflns_theta_max 25.00
_diffrn_reflns_theta_min 1.98
_exptl_absorpt_coefficient_mu 0.229
_exptl_absorpt_correction_T_max 0.9345
_exptl_absorpt_correction_T_min 0.9139
_exptl_absorpt_correction_type multi-scan
_exptl_absorpt_process_details 'Jacobson, R. (1998) Private communication'
_exptl_crystal_colour colorless
_exptl_crystal_density_diffrn 1.046
_exptl_crystal_density_method 'not measured'
_exptl_crystal_description prism
_exptl_crystal_F_000 1624
_exptl_crystal_size_max 0.40
_exptl_crystal_size_mid 0.40
_exptl_crystal_size_min 0.30
_refine_diff_density_max 0.545
_refine_diff_density_min -0.374
_refine_diff_density_rms 0.044
_refine_ls_extinction_method none
_refine_ls_goodness_of_fit_ref 1.019
_refine_ls_hydrogen_treatment constr
_refine_ls_matrix_type full
_refine_ls_number_parameters 869
_refine_ls_number_reflns 16506
_refine_ls_number_restraints 0
_refine_ls_restrained_S_all 1.019
_refine_ls_R_factor_all 0.0378
_refine_ls_R_factor_gt 0.0322
_refine_ls_shift/su_max 0.002
_refine_ls_shift/su_mean 0.000
_refine_ls_structure_factor_coef Fsqd
_refine_ls_weighting_details 'calc w=1/[\s^2^(Fo^2^)+(0.0380P)^2^+2.9820P] where P=(Fo^2^+2Fc^2^)/3'
_refine_ls_weighting_scheme calc
_refine_ls_wR_factor_gt 0.0843
_refine_ls_wR_factor_ref 0.0877
_reflns_number_gt 14534
_reflns_number_total 16506
_reflns_threshold_expression >2sigma(I)
_cod_data_source_file om701060a-file002.cif
_cod_data_source_block sibzani
_cod_original_sg_symbol_Hall '    -P 1'
_cod_database_code 4070832

loop_
_symmetry_equiv_pos_as_xyz
'x, y, z'
'-x, -y, -z'

loop_
_atom_site_label
_atom_site_type_symbol
_atom_site_fract_x
_atom_site_fract_y
_atom_site_fract_z
_atom_site_U_iso_or_equiv
_atom_site_adp_type
_atom_site_occupancy
_atom_site_symmetry_multiplicity
_atom_site_calc_flag
_atom_site_refinement_flags
Si1 Si 0.07367(3) -0.26895(3) 0.28027(2) 0.01749(10) Uani 1 1 d .
C1 C -0.05147(13) -0.35168(10) 0.23252(8) 0.0218(3) Uani 1 1 d .
H1 H -0.0767 -0.4016 0.2447 0.026 Uiso 1 1 calc R
C2 C -0.10917(13) -0.34101(11) 0.17856(8) 0.0250(4) Uani 1 1 d .
H2 H -0.1626 -0.3889 0.1490 0.030 Uiso 1 1 calc R
C3 C -0.09536(14) -0.26578(11) 0.16402(8) 0.0284(4) Uani 1 1 d .
H3 H -0.1348 -0.2659 0.1238 0.034 Uiso 1 1 calc R
C4 C -0.02546(14) -0.19011(11) 0.20662(9) 0.0259(4) Uani 1 1 d .
H4 H -0.0261 -0.1414 0.1953 0.031 Uiso 1 1 calc R
C5 C 0.04395(13) -0.18063(10) 0.26353(8) 0.0217(3) Uani 1 1 d .
H5 H 0.0766 -0.1281 0.2943 0.026 Uiso 1 1 calc R
Li1 Li -0.1420(2) -0.25582(18) 0.26223(15) 0.0284(6) Uani 1 1 d .
C6 C -0.3558(2) -0.40325(13) 0.23224(15) 0.0628(7) Uani 1 1 d .
H6 H -0.3656 -0.4270 0.2690 0.094 Uiso 1 1 calc R
H7 H -0.3173 -0.4297 0.2057 0.094 Uiso 1 1 calc R
H8 H -0.4259 -0.4123 0.2057 0.094 Uiso 1 1 calc R
O1 O -0.29636(11) -0.31784(8) 0.25575(8) 0.0424(4) Uani 1 1 d .
C7 C -0.34261(17) -0.27495(13) 0.29573(14) 0.0510(6) Uani 1 1 d .
H9 H -0.3384 -0.2897 0.3375 0.061 Uiso 1 1 calc R
H10 H -0.4190 -0.2907 0.2749 0.061 Uiso 1 1 calc R
C8 C -0.28768(16) -0.18575(13) 0.30784(13) 0.0453(5) Uani 1 1 d .
H11 H -0.3115 -0.1680 0.2697 0.054 Uiso 1 1 calc R
H12 H -0.3058 -0.1561 0.3459 0.054 Uiso 1 1 calc R
O2 O -0.17672(10) -0.16666(8) 0.31960(7) 0.0378(3) Uani 1 1 d .
C9 C -0.11738(18) -0.08079(12) 0.33819(12) 0.0491(6) Uani 1 1 d .
H13 H -0.1386 -0.0565 0.3041 0.074 Uiso 1 1 calc R
H14 H -0.0409 -0.0712 0.3444 0.074 Uiso 1 1 calc R
H15 H -0.1316 -0.0552 0.3789 0.074 Uiso 1 1 calc R
C10 C 0.13596(12) -0.26787(9) 0.36350(7) 0.0167(3) Uani 1 1 d .
C11 C 0.22845(12) -0.27343(9) 0.34419(7) 0.0160(3) Uani 1 1 d .
C12 C 0.31361(12) -0.27459(9) 0.38801(7) 0.0172(3) Uani 1 1 d .
H16 H 0.3758 -0.2780 0.3745 0.021 Uiso 1 1 calc R
C13 C 0.30604(12) -0.27059(9) 0.45239(7) 0.0174(3) Uani 1 1 d .
C14 C 0.21250(13) -0.26656(9) 0.47076(7) 0.0180(3) Uani 1 1 d .
H17 H 0.2075 -0.2650 0.5144 0.022 Uiso 1 1 calc R
C15 C 0.12638(12) -0.26483(9) 0.42730(7) 0.0168(3) Uani 1 1 d .
C16 C 0.21325(12) -0.27634(9) 0.27175(7) 0.0156(3) Uani 1 1 d .
C17 C 0.39853(13) -0.26913(10) 0.50231(8) 0.0197(3) Uani 1 1 d .
H18 H 0.3699 -0.2704 0.5423 0.024 Uiso 1 1 calc R
C18 C 0.02516(13) -0.26141(10) 0.44767(8) 0.0199(3) Uani 1 1 d .
H19 H -0.0188 -0.2579 0.4077 0.024 Uiso 1 1 calc R
Si2 Si 0.30703(3) -0.18049(3) 0.25844(2) 0.01745(10) Uani 1 1 d .
Si3 Si 0.20116(4) -0.37913(3) 0.22055(2) 0.01840(10) Uani 1 1 d .
Si4 Si 0.50966(4) -0.16460(3) 0.52533(2) 0.02451(11) Uani 1 1 d .
Si5 Si 0.42644(4) -0.36755(3) 0.48309(2) 0.02344(11) Uani 1 1 d .
Si6 Si 0.04994(4) -0.16132(3) 0.50883(2) 0.02779(11) Uani 1 1 d .
Si7 Si -0.05594(4) -0.36430(3) 0.45863(2) 0.02283(10) Uani 1 1 d .
C19 C 0.32326(14) -0.08889(10) 0.32579(8) 0.0249(4) Uani 1 1 d .
H20 H 0.3756 -0.0394 0.3203 0.037 Uiso 1 1 calc R
H21 H 0.3483 -0.0976 0.3677 0.037 Uiso 1 1 calc R
H22 H 0.2543 -0.0819 0.3245 0.037 Uiso 1 1 calc R
C20 C 0.25661(14) -0.16598(11) 0.17814(8) 0.0241(4) Uani 1 1 d .
H23 H 0.2580 -0.2101 0.1431 0.036 Uiso 1 1 calc R
H24 H 0.3023 -0.1126 0.1745 0.036 Uiso 1 1 calc R
H25 H 0.1831 -0.1676 0.1747 0.036 Uiso 1 1 calc R
C21 C 0.44708(13) -0.17929(11) 0.26260(9) 0.0255(4) Uani 1 1 d .
H26 H 0.4484 -0.2177 0.2234 0.038 Uiso 1 1 calc R
H27 H 0.4704 -0.1960 0.3009 0.038 Uiso 1 1 calc R
H28 H 0.4954 -0.1235 0.2657 0.038 Uiso 1 1 calc R
C22 C 0.13575(14) -0.39577(11) 0.13355(8) 0.0253(4) Uani 1 1 d .
H29 H 0.0680 -0.3866 0.1314 0.038 Uiso 1 1 calc R
H30 H 0.1219 -0.4524 0.1090 0.038 Uiso 1 1 calc R
H31 H 0.1831 -0.3570 0.1148 0.038 Uiso 1 1 calc R
C23 C 0.33206(14) -0.39484(11) 0.22291(9) 0.0277(4) Uani 1 1 d .
H32 H 0.3756 -0.3584 0.2009 0.042 Uiso 1 1 calc R
H33 H 0.3185 -0.4523 0.2009 0.042 Uiso 1 1 calc R
H34 H 0.3702 -0.3819 0.2682 0.042 Uiso 1 1 calc R
C24 C 0.12047(15) -0.46343(10) 0.25252(9) 0.0273(4) Uani 1 1 d .
H35 H 0.1587 -0.4586 0.2962 0.041 Uiso 1 1 calc R
H36 H 0.1095 -0.5171 0.2236 0.041 Uiso 1 1 calc R
H37 H 0.0510 -0.4587 0.2544 0.041 Uiso 1 1 calc R
C25 C 0.44756(17) -0.08598(11) 0.54644(10) 0.0385(5) Uani 1 1 d .
H38 H 0.4157 -0.0936 0.5836 0.058 Uiso 1 1 calc R
H39 H 0.3919 -0.0924 0.5091 0.058 Uiso 1 1 calc R
H40 H 0.5025 -0.0306 0.5577 0.058 Uiso 1 1 calc R
C26 C 0.57913(17) -0.14334(13) 0.45892(10) 0.0433(5) Uani 1 1 d .
H41 H 0.5281 -0.1431 0.4218 0.065 Uiso 1 1 calc R
H42 H 0.6081 -0.1863 0.4453 0.065 Uiso 1 1 calc R
H43 H 0.6376 -0.0895 0.4747 0.065 Uiso 1 1 calc R
C27 C 0.61206(16) -0.15443(12) 0.59784(9) 0.0370(5) Uani 1 1 d .
H44 H 0.6625 -0.0973 0.6138 0.056 Uiso 1 1 calc R
H45 H 0.6508 -0.1910 0.5856 0.056 Uiso 1 1 calc R
H46 H 0.5765 -0.1697 0.6321 0.056 Uiso 1 1 calc R
C28 C 0.51283(18) -0.37118(14) 0.42350(11) 0.0451(5) Uani 1 1 d .
H47 H 0.5224 -0.4243 0.4151 0.068 Uiso 1 1 calc R
H48 H 0.5827 -0.3266 0.4414 0.068 Uiso 1 1 calc R
H49 H 0.4787 -0.3646 0.3828 0.068 Uiso 1 1 calc R
C29 C 0.49318(19) -0.38192(13) 0.55951(10) 0.0445(5) Uani 1 1 d .
H50 H 0.5103 -0.4318 0.5492 0.067 Uiso 1 1 calc R
H51 H 0.4451 -0.3873 0.5893 0.067 Uiso 1 1 calc R
H52 H 0.5592 -0.3341 0.5801 0.067 Uiso 1 1 calc R
C30 C 0.29591(16) -0.45522(11) 0.44972(10) 0.0379(5) Uani 1 1 d .
H53 H 0.2617 -0.4514 0.4078 0.057 Uiso 1 1 calc R
H54 H 0.2494 -0.4529 0.4801 0.057 Uiso 1 1 calc R
H55 H 0.3080 -0.5074 0.4436 0.057 Uiso 1 1 calc R
C31 C 0.13332(18) -0.07637(12) 0.47898(11) 0.0409(5) Uani 1 1 d .
H56 H 0.0979 -0.0812 0.4346 0.061 Uiso 1 1 calc R
H57 H 0.2037 -0.0804 0.4792 0.061 Uiso 1 1 calc R
H58 H 0.1421 -0.0230 0.5075 0.061 Uiso 1 1 calc R
C32 C 0.12178(19) -0.15205(13) 0.59260(9) 0.0419(5) Uani 1 1 d .
H59 H 0.1267 -0.1006 0.6222 0.063 Uiso 1 1 calc R
H60 H 0.1939 -0.1518 0.5919 0.063 Uiso 1 1 calc R
H61 H 0.0823 -0.1989 0.6076 0.063 Uiso 1 1 calc R
C33 C -0.08032(19) -0.14830(14) 0.51411(12) 0.0470(5) Uani 1 1 d .
H62 H -0.0666 -0.0918 0.5387 0.070 Uiso 1 1 calc R
H63 H -0.1196 -0.1870 0.5361 0.070 Uiso 1 1 calc R
H64 H -0.1229 -0.1593 0.4702 0.070 Uiso 1 1 calc R
C34 C -0.19769(15) -0.37175(14) 0.45412(11) 0.0400(5) Uani 1 1 d .
H65 H -0.2423 -0.4282 0.4520 0.060 Uiso 1 1 calc R
H66 H -0.2238 -0.3572 0.4152 0.060 Uiso 1 1 calc R
H67 H -0.2012 -0.3337 0.4928 0.060 Uiso 1 1 calc R
C35 C -0.05533(16) -0.44673(11) 0.38969(9) 0.0349(4) Uani 1 1 d .
H68 H 0.0181 -0.4446 0.3915 0.052 Uiso 1 1 calc R
H69 H -0.0839 -0.4381 0.3484 0.052 Uiso 1 1 calc R
H70 H -0.0999 -0.5007 0.3930 0.052 Uiso 1 1 calc R
C36 C -0.00151(15) -0.38300(12) 0.53619(9) 0.0310(4) Uani 1 1 d .
H71 H -0.0463 -0.4373 0.5387 0.047 Uiso 1 1 calc R
H72 H -0.0015 -0.3405 0.5731 0.047 Uiso 1 1 calc R
H73 H 0.0718 -0.3810 0.5375 0.047 Uiso 1 1 calc R
Si8 Si 0.51618(3) -0.26174(3) 0.96674(2) 0.01685(9) Uani 1 1 d .
C37 C 0.48521(13) -0.18650(10) 1.02447(8) 0.0216(3) Uani 1 1 d .
H74 H 0.5011 -0.1320 1.0204 0.026 Uiso 1 1 calc R
C38 C 0.43873(13) -0.20888(11) 1.07402(8) 0.0253(4) Uani 1 1 d .
H75 H 0.4398 -0.1657 1.1086 0.030 Uiso 1 1 calc R
C39 C 0.39012(14) -0.28996(11) 1.07745(8) 0.0281(4) Uani 1 1 d .
H76 H 0.3650 -0.2985 1.1151 0.034 Uiso 1 1 calc R
C40 C 0.37716(14) -0.35888(11) 1.02733(9) 0.0261(4) Uani 1 1 d .
H77 H 0.3387 -0.4116 1.0320 0.031 Uiso 1 1 calc R
C41 C 0.41559(13) -0.35660(10) 0.97171(8) 0.0215(3) Uani 1 1 d .
H78 H 0.3898 -0.4044 0.9359 0.026 Uiso 1 1 calc R
Li2 Li 0.2991(2) -0.27963(18) 0.98388(14) 0.0268(6) Uani 1 1 d .
C42 C 0.23658(17) -0.12729(11) 1.01269(11) 0.0395(5) Uani 1 1 d .
H79 H 0.2414 -0.1061 0.9744 0.059 Uiso 1 1 calc R
H80 H 0.3065 -0.1032 1.0435 0.059 Uiso 1 1 calc R
H81 H 0.1835 -0.1124 1.0335 0.059 Uiso 1 1 calc R
O3 O 0.20512(10) -0.21468(7) 0.99341(6) 0.0301(3) Uani 1 1 d .
C43 C 0.10479(15) -0.25365(12) 0.94833(11) 0.0402(5) Uani 1 1 d .
H82 H 0.1096 -0.2387 0.9069 0.048 Uiso 1 1 calc R
H83 H 0.0500 -0.2360 0.9658 0.048 Uiso 1 1 calc R
C44 C 0.07529(15) -0.34483(12) 0.93733(11) 0.0390(5) Uani 1 1 d .
H84 H 0.0594 -0.3611 0.9769 0.047 Uiso 1 1 calc R
H85 H 0.0114 -0.3750 0.9011 0.047 Uiso 1 1 calc R
O4 O 0.16486(10) -0.36293(8) 0.92188(7) 0.0354(3) Uani 1 1 d .
C45 C 0.14164(17) -0.44985(12) 0.90234(13) 0.0530(6) Uani 1 1 d .
H86 H 0.1234 -0.4735 0.9381 0.079 Uiso 1 1 calc R
H87 H 0.2045 -0.4600 0.8911 0.079 Uiso 1 1 calc R
H88 H 0.0811 -0.4756 0.8644 0.079 Uiso 1 1 calc R
C46 C 0.54226(12) -0.24362(9) 0.88768(7) 0.0161(3) Uani 1 1 d .
C47 C 0.64607(12) -0.24485(9) 0.90336(7) 0.0163(3) Uani 1 1 d .
C48 C 0.71286(12) -0.23440(9) 0.86061(7) 0.0175(3) Uani 1 1 d .
H89 H 0.7826 -0.2356 0.8717 0.021 Uiso 1 1 calc R
C49 C 0.67611(12) -0.22207(9) 0.80092(7) 0.0165(3) Uani 1 1 d .
C50 C 0.57302(12) -0.21985(9) 0.78629(7) 0.0175(3) Uani 1 1 d .
H90 H 0.5488 -0.2111 0.7458 0.021 Uiso 1 1 calc R
C51 C 0.50437(12) -0.22998(9) 0.82884(7) 0.0163(3) Uani 1 1 d .
C52 C 0.66413(12) -0.25714(9) 0.97193(7) 0.0164(3) Uani 1 1 d .
C53 C 0.74798(13) -0.20972(10) 0.75336(8) 0.0184(3) Uani 1 1 d .
H91 H 0.7015 -0.2074 0.7138 0.022 Uiso 1 1 calc R
C54 C 0.39304(12) -0.22669(10) 0.81269(7) 0.0185(3) Uani 1 1 d .
H92 H 0.3639 -0.2370 0.8513 0.022 Uiso 1 1 calc R
Si9 Si 0.67611(4) -0.35963(3) 0.97097(2) 0.01852(10) Uani 1 1 d .
Si10 Si 0.76501(4) -0.16029(3) 1.03106(2) 0.01974(10) Uani 1 1 d .
Si11 Si 0.78582(4) -0.30196(3) 0.72425(2) 0.02229(10) Uani 1 1 d .
Si12 Si 0.85695(4) -0.10401(3) 0.78311(2) 0.02403(11) Uani 1 1 d .
Si13 Si 0.29929(4) -0.31670(3) 0.74340(2) 0.02265(10) Uani 1 1 d .
Si14 Si 0.39838(4) -0.11906(3) 0.81409(2) 0.02526(11) Uani 1 1 d .
C55 C 0.58540(14) -0.43900(10) 0.89520(8) 0.0254(4) Uani 1 1 d .
H93 H 0.5838 -0.4937 0.8976 0.038 Uiso 1 1 calc R
H94 H 0.6120 -0.4267 0.8573 0.038 Uiso 1 1 calc R
H95 H 0.5130 -0.4380 0.8912 0.038 Uiso 1 1 calc R
C56 C 0.64029(14) -0.39393(10) 1.04365(8) 0.0250(4) Uani 1 1 d .
H96 H 0.6848 -0.3513 1.0833 0.037 Uiso 1 1 calc R
H97 H 0.6526 -0.4453 1.0433 0.037 Uiso 1 1 calc R
H98 H 0.5648 -0.4031 1.0423 0.037 Uiso 1 1 calc R
C57 C 0.81271(14) -0.36230(11) 0.96729(9) 0.0299(4) Uani 1 1 d .
H99 H 0.8629 -0.3304 1.0091 0.045 Uiso 1 1 calc R
H100 H 0.8372 -0.3384 0.9328 0.045 Uiso 1 1 calc R
H101 H 0.8091 -0.4195 0.9581 0.045 Uiso 1 1 calc R
C58 C 0.74449(15) -0.14969(12) 1.11599(8) 0.0292(4) Uani 1 1 d .
H102 H 0.6768 -0.1416 1.1176 0.044 Uiso 1 1 calc R
H103 H 0.8035 -0.1022 1.1459 0.044 Uiso 1 1 calc R
H104 H 0.7425 -0.1998 1.1288 0.044 Uiso 1 1 calc R
C59 C 0.90720(13) -0.15096(11) 1.03147(9) 0.0271(4) Uani 1 1 d .
H105 H 0.9244 -0.1902 1.0528 0.041 Uiso 1 1 calc R
H106 H 0.9556 -0.0948 1.0552 0.041 Uiso 1 1 calc R
H107 H 0.9157 -0.1630 0.9867 0.041 Uiso 1 1 calc R
C60 C 0.75229(14) -0.06809(10) 1.00660(9) 0.0280(4) Uani 1 1 d .
H108 H 0.7661 -0.0700 0.9632 0.042 Uiso 1 1 calc R
H109 H 0.8043 -0.0177 1.0378 0.042 Uiso 1 1 calc R
H110 H 0.6798 -0.0684 1.0060 0.042 Uiso 1 1 calc R
C61 C 0.66952(15) -0.39819(11) 0.71413(9) 0.0304(4) Uani 1 1 d .
H111 H 0.6876 -0.4462 0.6968 0.046 Uiso 1 1 calc R
H112 H 0.6076 -0.3988 0.6839 0.046 Uiso 1 1 calc R
H113 H 0.6522 -0.4001 0.7563 0.046 Uiso 1 1 calc R
C62 C 0.90431(17) -0.30284(13) 0.78003(11) 0.0434(5) Uani 1 1 d .
H114 H 0.8878 -0.3061 0.8223 0.065 Uiso 1 1 calc R
H115 H 0.9656 -0.2522 0.7858 0.065 Uiso 1 1 calc R
H116 H 0.9216 -0.3507 0.7613 0.065 Uiso 1 1 calc R
C63 C 0.81980(19) -0.30089(13) 0.64350(10) 0.0430(5) Uani 1 1 d .
H117 H 0.8338 -0.3508 0.6262 0.065 Uiso 1 1 calc R
H118 H 0.8836 -0.2523 0.6487 0.065 Uiso 1 1 calc R
H119 H 0.7598 -0.2990 0.6133 0.065 Uiso 1 1 calc R
C64 C 0.95683(17) -0.08968(12) 0.85812(11) 0.0449(5) Uani 1 1 d .
H120 H 1.0150 -0.0362 0.8677 0.067 Uiso 1 1 calc R
H121 H 0.9859 -0.1337 0.8513 0.067 Uiso 1 1 calc R
H122 H 0.9220 -0.0917 0.8947 0.067 Uiso 1 1 calc R
C65 C 0.9304(2) -0.08156(14) 0.71846(12) 0.0562(7) Uani 1 1 d .
H123 H 0.8789 -0.0939 0.6774 0.084 Uiso 1 1 calc R
H124 H 0.9741 -0.1158 0.7129 0.084 Uiso 1 1 calc R
H125 H 0.9768 -0.0232 0.7311 0.084 Uiso 1 1 calc R
C66 C 0.79295(18) -0.02661(12) 0.80213(12) 0.0441(5) Uani 1 1 d .
H126 H 0.7517 -0.0388 0.8348 0.066 Uiso 1 1 calc R
H127 H 0.7451 -0.0289 0.7625 0.066 Uiso 1 1 calc R
H128 H 0.8483 0.0286 0.8191 0.066 Uiso 1 1 calc R
C67 C 0.33481(18) -0.40832(12) 0.74764(12) 0.0474(6) Uani 1 1 d .
H129 H 0.3334 -0.4175 0.7907 0.071 Uiso 1 1 calc R
H130 H 0.4067 -0.3989 0.7400 0.071 Uiso 1 1 calc R
H131 H 0.2831 -0.4569 0.7144 0.071 Uiso 1 1 calc R
C68 C 0.30697(17) -0.29807(15) 0.66187(9) 0.0436(5) Uani 1 1 d .
H132 H 0.2630 -0.3486 0.6278 0.065 Uiso 1 1 calc R
H133 H 0.3814 -0.2819 0.6579 0.065 Uiso 1 1 calc R
H134 H 0.2805 -0.2539 0.6573 0.065 Uiso 1 1 calc R
C69 C 0.15875(15) -0.33864(13) 0.75171(10) 0.0410(5) Uani 1 1 d .
H135 H 0.1116 -0.3899 0.7193 0.061 Uiso 1 1 calc R
H136 H 0.1368 -0.2931 0.7448 0.061 Uiso 1 1 calc R
H137 H 0.1540 -0.3445 0.7954 0.061 Uiso 1 1 calc R
C70 C 0.26107(17) -0.11501(14) 0.80557(12) 0.0444(5) Uani 1 1 d .
H138 H 0.2662 -0.0575 0.8139 0.067 Uiso 1 1 calc R
H139 H 0.2265 -0.1399 0.8370 0.067 Uiso 1 1 calc R
H140 H 0.2186 -0.1456 0.7614 0.067 Uiso 1 1 calc R
C71 C 0.48283(19) -0.04912(12) 0.89425(11) 0.0476(6) Uani 1 1 d .
H141 H 0.4881 0.0075 0.8960 0.071 Uiso 1 1 calc R
H142 H 0.5545 -0.0518 0.8998 0.071 Uiso 1 1 calc R
H143 H 0.4504 -0.0663 0.9291 0.071 Uiso 1 1 calc R
C72 C 0.45700(19) -0.07907(13) 0.74918(12) 0.0451(5) Uani 1 1 d .
H144 H 0.4152 -0.1159 0.7065 0.068 Uiso 1 1 calc R
H145 H 0.5311 -0.0765 0.7548 0.068 Uiso 1 1 calc R
H146 H 0.4555 -0.0238 0.7522 0.068 Uiso 1 1 calc R

loop_
_atom_site_aniso_label
_atom_site_aniso_U_11
_atom_site_aniso_U_22
_atom_site_aniso_U_33
_atom_site_aniso_U_23
_atom_site_aniso_U_13
_atom_site_aniso_U_12
Si1 0.0174(2) 0.0189(2) 0.0169(2) 0.00469(17) 0.00336(17) 0.00799(17)
C1 0.0206(8) 0.0201(8) 0.0240(8) 0.0045(7) 0.0045(7) 0.0075(7)
C2 0.0202(9) 0.0274(9) 0.0228(8) -0.0010(7) -0.0006(7) 0.0100(7)
C3 0.0282(10) 0.0371(10) 0.0221(9) 0.0095(8) 0.0017(7) 0.0157(8)
C4 0.0243(9) 0.0296(9) 0.0319(9) 0.0157(8) 0.0095(7) 0.0146(8)
C5 0.0206(8) 0.0199(8) 0.0265(9) 0.0069(7) 0.0070(7) 0.0089(7)
Li1 0.0245(15) 0.0280(15) 0.0323(16) 0.0059(12) 0.0065(12) 0.0105(12)
C6 0.0475(14) 0.0267(11) 0.097(2) -0.0005(12) 0.0253(14) -0.0026(10)
O1 0.0276(7) 0.0255(7) 0.0662(10) 0.0014(7) 0.0154(7) 0.0039(6)
C7 0.0283(11) 0.0385(12) 0.0859(18) 0.0096(12) 0.0246(11) 0.0115(9)
C8 0.0303(11) 0.0353(11) 0.0734(16) 0.0088(11) 0.0223(11) 0.0153(9)
O2 0.0268(7) 0.0251(7) 0.0576(9) 0.0014(6) 0.0185(6) 0.0066(6)
C9 0.0440(13) 0.0245(10) 0.0707(16) -0.0005(10) 0.0257(12) 0.0045(9)
C10 0.0166(8) 0.0138(7) 0.0173(8) 0.0032(6) 0.0017(6) 0.0040(6)
C11 0.0198(8) 0.0117(7) 0.0151(7) 0.0027(6) 0.0046(6) 0.0041(6)
C12 0.0163(8) 0.0166(7) 0.0185(8) 0.0043(6) 0.0049(6) 0.0059(6)
C13 0.0182(8) 0.0128(7) 0.0183(8) 0.0037(6) 0.0009(6) 0.0035(6)
C14 0.0234(8) 0.0158(7) 0.0134(7) 0.0036(6) 0.0049(6) 0.0052(6)
C15 0.0186(8) 0.0129(7) 0.0181(8) 0.0034(6) 0.0052(6) 0.0047(6)
C16 0.0167(8) 0.0166(7) 0.0137(7) 0.0038(6) 0.0034(6) 0.0066(6)
C17 0.0200(8) 0.0215(8) 0.0167(8) 0.0062(6) 0.0022(6) 0.0066(7)
C18 0.0205(8) 0.0240(8) 0.0190(8) 0.0083(7) 0.0060(6) 0.0110(7)
Si2 0.0187(2) 0.0175(2) 0.0177(2) 0.00580(17) 0.00601(17) 0.00723(17)
Si3 0.0209(2) 0.0171(2) 0.0172(2) 0.00268(17) 0.00427(17) 0.00830(18)
Si4 0.0231(2) 0.0222(2) 0.0208(2) 0.00502(18) -0.00302(19) 0.00262(19)
Si5 0.0229(2) 0.0238(2) 0.0253(2) 0.00913(19) 0.00239(19) 0.01064(19)
Si6 0.0356(3) 0.0263(2) 0.0280(3) 0.0066(2) 0.0134(2) 0.0176(2)
Si7 0.0181(2) 0.0273(2) 0.0242(2) 0.01018(19) 0.00667(19) 0.00691(19)
C19 0.0232(9) 0.0199(8) 0.0271(9) 0.0024(7) 0.0056(7) 0.0043(7)
C20 0.0303(9) 0.0265(9) 0.0234(8) 0.0114(7) 0.0120(7) 0.0153(7)
C21 0.0226(9) 0.0274(9) 0.0294(9) 0.0105(7) 0.0089(7) 0.0097(7)
C22 0.0270(9) 0.0256(9) 0.0191(8) 0.0012(7) 0.0041(7) 0.0079(7)
C23 0.0297(10) 0.0277(9) 0.0297(9) 0.0058(7) 0.0081(8) 0.0165(8)
C24 0.0313(10) 0.0194(8) 0.0308(9) 0.0069(7) 0.0058(8) 0.0091(7)
C25 0.0402(11) 0.0238(9) 0.0405(11) 0.0026(8) -0.0083(9) 0.0086(8)
C26 0.0393(12) 0.0376(11) 0.0354(11) 0.0100(9) 0.0060(9) -0.0077(9)
C27 0.0320(11) 0.0350(11) 0.0333(10) 0.0049(8) -0.0082(8) 0.0077(9)
C28 0.0479(13) 0.0514(13) 0.0594(14) 0.0264(11) 0.0283(11) 0.0346(11)
C29 0.0547(14) 0.0384(11) 0.0411(12) 0.0140(9) -0.0066(10) 0.0237(10)
C30 0.0368(11) 0.0233(9) 0.0473(12) 0.0071(8) 0.0006(9) 0.0084(8)
C31 0.0538(13) 0.0245(10) 0.0479(12) 0.0100(9) 0.0194(10) 0.0155(9)
C32 0.0614(14) 0.0368(11) 0.0276(10) -0.0001(8) 0.0093(10) 0.0239(10)
C33 0.0528(14) 0.0485(13) 0.0575(14) 0.0146(11) 0.0278(11) 0.0348(11)
C34 0.0224(10) 0.0546(13) 0.0484(12) 0.0247(10) 0.0114(9) 0.0129(9)
C35 0.0386(11) 0.0248(9) 0.0338(10) 0.0065(8) 0.0097(9) 0.0023(8)
C36 0.0281(10) 0.0346(10) 0.0324(10) 0.0168(8) 0.0076(8) 0.0091(8)
Si8 0.0174(2) 0.0177(2) 0.0169(2) 0.00502(17) 0.00588(17) 0.00727(17)
C37 0.0226(9) 0.0201(8) 0.0223(8) 0.0031(7) 0.0064(7) 0.0093(7)
C38 0.0229(9) 0.0331(9) 0.0189(8) 0.0011(7) 0.0051(7) 0.0125(8)
C39 0.0284(10) 0.0400(10) 0.0227(9) 0.0146(8) 0.0130(7) 0.0145(8)
C40 0.0227(9) 0.0276(9) 0.0353(10) 0.0181(8) 0.0117(8) 0.0107(7)
C41 0.0201(8) 0.0183(8) 0.0268(9) 0.0061(7) 0.0069(7) 0.0072(7)
Li2 0.0236(15) 0.0253(15) 0.0294(15) 0.0048(12) 0.0049(12) 0.0085(12)
C42 0.0423(12) 0.0239(10) 0.0510(12) 0.0057(9) 0.0049(10) 0.0156(9)
O3 0.0268(7) 0.0226(6) 0.0389(7) 0.0045(5) 0.0022(6) 0.0112(5)
C43 0.0246(10) 0.0379(11) 0.0548(13) 0.0047(10) 0.0007(9) 0.0156(9)
C44 0.0184(9) 0.0350(11) 0.0567(13) 0.0018(9) 0.0060(9) 0.0085(8)
O4 0.0220(7) 0.0264(7) 0.0491(8) -0.0032(6) 0.0032(6) 0.0077(5)
C45 0.0315(11) 0.0272(11) 0.0795(17) -0.0128(11) -0.0028(11) 0.0075(9)
C46 0.0184(8) 0.0138(7) 0.0162(7) 0.0029(6) 0.0056(6) 0.0060(6)
C47 0.0190(8) 0.0122(7) 0.0166(7) 0.0028(6) 0.0021(6) 0.0058(6)
C48 0.0152(8) 0.0168(8) 0.0213(8) 0.0048(6) 0.0038(6) 0.0072(6)
C49 0.0186(8) 0.0129(7) 0.0176(8) 0.0036(6) 0.0051(6) 0.0052(6)
C50 0.0206(8) 0.0179(8) 0.0147(7) 0.0060(6) 0.0028(6) 0.0075(6)
C51 0.0150(8) 0.0139(7) 0.0183(8) 0.0028(6) 0.0024(6) 0.0047(6)
C52 0.0180(8) 0.0166(7) 0.0157(7) 0.0048(6) 0.0037(6) 0.0075(6)
C53 0.0186(8) 0.0208(8) 0.0191(8) 0.0079(6) 0.0064(6) 0.0089(7)
C54 0.0166(8) 0.0220(8) 0.0174(8) 0.0056(6) 0.0051(6) 0.0071(6)
Si9 0.0199(2) 0.0177(2) 0.0205(2) 0.00692(17) 0.00516(18) 0.00884(18)
Si10 0.0201(2) 0.0187(2) 0.0186(2) 0.00334(17) 0.00108(18) 0.00718(18)
Si11 0.0226(2) 0.0207(2) 0.0244(2) 0.00383(18) 0.00908(19) 0.00886(19)
Si12 0.0241(2) 0.0184(2) 0.0309(3) 0.00794(19) 0.0122(2) 0.00610(19)
Si13 0.0169(2) 0.0258(2) 0.0217(2) 0.00297(19) 0.00211(18) 0.00641(19)
Si14 0.0231(2) 0.0237(2) 0.0319(3) 0.0076(2) 0.0057(2) 0.0126(2)
C55 0.0310(10) 0.0215(8) 0.0234(9) 0.0031(7) 0.0074(7) 0.0108(7)
C56 0.0264(9) 0.0247(9) 0.0253(9) 0.0119(7) 0.0033(7) 0.0090(7)
C57 0.0274(10) 0.0288(9) 0.0405(11) 0.0124(8) 0.0110(8) 0.0160(8)
C58 0.0305(10) 0.0359(10) 0.0200(8) 0.0019(7) 0.0013(7) 0.0160(8)
C59 0.0211(9) 0.0264(9) 0.0292(9) 0.0053(7) 0.0011(7) 0.0062(7)
C60 0.0277(9) 0.0184(8) 0.0335(10) 0.0053(7) 0.0015(8) 0.0063(7)
C61 0.0367(11) 0.0214(9) 0.0305(10) 0.0050(7) 0.0112(8) 0.0069(8)
C62 0.0370(12) 0.0374(11) 0.0560(13) 0.0011(10) 0.0015(10) 0.0250(10)
C63 0.0546(14) 0.0351(11) 0.0424(12) 0.0060(9) 0.0316(11) 0.0141(10)
C64 0.0375(12) 0.0277(10) 0.0522(13) 0.0020(9) -0.0065(10) 0.0022(9)
C65 0.0624(16) 0.0355(12) 0.0604(15) 0.0102(11) 0.0398(13) -0.0052(11)
C66 0.0447(13) 0.0226(10) 0.0687(15) 0.0126(10) 0.0192(11) 0.0142(9)
C67 0.0389(12) 0.0266(10) 0.0603(14) -0.0028(10) -0.0112(10) 0.0096(9)
C68 0.0374(12) 0.0583(14) 0.0215(9) 0.0040(9) 0.0009(8) 0.0066(10)
C69 0.0213(10) 0.0461(12) 0.0421(12) -0.0015(9) 0.0050(8) 0.0041(9)
C70 0.0351(11) 0.0445(12) 0.0655(15) 0.0184(11) 0.0132(10) 0.0271(10)
C71 0.0531(14) 0.0262(10) 0.0525(13) -0.0049(9) -0.0054(11) 0.0176(10)
C72 0.0543(14) 0.0367(11) 0.0617(14) 0.0297(11) 0.0259(11) 0.0238(10)

loop_
_atom_type_symbol
_atom_type_description
_atom_type_scat_dispersion_real
_atom_type_scat_dispersion_imag
_atom_type_scat_source
H H 0.0000 0.0000 'International Tables Vol C Tables 4.2.6.8 and 6.1.1.4'
Li Li -0.0003 0.0001 'International Tables Vol C Tables 4.2.6.8 and 6.1.1.4'
C C 0.0033 0.0016 'International Tables Vol C Tables 4.2.6.8 and 6.1.1.4'
O O 0.0106 0.0060 'International Tables Vol C Tables 4.2.6.8 and 6.1.1.4'
Si Si 0.0817 0.0704 'International Tables Vol C Tables 4.2.6.8 and 6.1.1.4'

loop_
_geom_angle_atom_site_label_1
_geom_angle_atom_site_label_2
_geom_angle_atom_site_label_3
_geom_angle
C1 Si1 C5 98.83(8)
C1 Si1 C10 121.35(7)
C5 Si1 C10 122.05(7)
C1 Si1 C16 120.71(7)
C5 Si1 C16 118.75(7)
C10 Si1 C16 76.47(7)
C1 Si1 C11 131.02(7)
C5 Si1 C11 130.15(7)
C10 Si1 C11 36.36(6)
C16 Si1 C11 40.12(5)
C1 Si1 Li1 54.80(8)
C5 Si1 Li1 54.70(8)
C10 Si1 Li1 116.39(8)
C16 Si1 Li1 167.09(8)
C11 Si1 Li1 152.73(7)
C2 C1 Si1 119.69(13)
C2 C1 Li1 67.63(12)
Si1 C1 Li1 87.36(9)
C2 C1 H1 120.2
Si1 C1 H1 120.2
Li1 C1 H1 115.1
C1 C2 C3 125.59(16)
C1 C2 Li1 78.54(12)
C3 C2 Li1 71.76(13)
C1 C2 H2 117.2
C3 C2 H2 117.2
Li1 C2 H2 124.0
C2 C3 C4 122.47(16)
C2 C3 Li1 72.81(13)
C4 C3 Li1 72.28(12)
C2 C3 H3 118.8
C4 C3 H3 118.8
Li1 C3 H3 128.6
C5 C4 C3 125.38(16)
C5 C4 Li1 78.96(13)
C3 C4 Li1 72.07(13)
C5 C4 H4 117.3
C3 C4 H4 117.3
Li1 C4 H4 123.0
C4 C5 Si1 120.33(13)
C4 C5 Li1 67.38(12)
Si1 C5 Li1 87.46(9)
C4 C5 H5 119.8
Si1 C5 H5 119.8
Li1 C5 H5 115.5
O1 Li1 O2 80.54(12)
O1 Li1 C3 113.98(15)
O2 Li1 C3 131.57(16)
O1 Li1 C4 143.13(17)
O2 Li1 C4 106.08(14)
C3 Li1 C4 35.65(8)
O1 Li1 C2 100.98(14)
O2 Li1 C2 166.29(17)
C3 Li1 C2 35.42(8)
C4 Li1 C2 64.56(10)
O1 Li1 C5 176.72(17)
O2 Li1 C5 100.81(13)
C3 Li1 C5 62.88(10)
C4 Li1 C5 33.66(7)
C2 Li1 C5 76.99(11)
O1 Li1 C1 110.19(14)
O2 Li1 C1 157.89(16)
C3 Li1 C1 63.03(10)
C4 Li1 C1 77.34(11)
C2 Li1 C1 33.83(7)
C5 Li1 C1 69.58(10)
O1 Li1 Si1 143.34(14)
O2 Li1 Si1 123.83(13)
C3 Li1 Si1 72.32(9)
C4 Li1 Si1 62.30(8)
C2 Li1 Si1 62.20(8)
C5 Li1 Si1 37.85(6)
C1 Li1 Si1 37.84(6)
O1 C6 H6 109.5
O1 C6 H7 109.5
H6 C6 H7 109.5
O1 C6 H8 109.5
H6 C6 H8 109.5
H7 C6 H8 109.5
C7 O1 C6 114.00(17)
C7 O1 Li1 113.78(15)
C6 O1 Li1 129.57(16)
O1 C7 C8 110.53(18)
O1 C7 H9 109.5
C8 C7 H9 109.5
O1 C7 H10 109.5
C8 C7 H10 109.5
H9 C7 H10 108.1
O2 C8 C7 109.56(17)
O2 C8 H11 109.8
C7 C8 H11 109.8
O2 C8 H12 109.8
C7 C8 H12 109.8
H11 C8 H12 108.2
C8 O2 C9 113.03(15)
C8 O2 Li1 110.57(14)
C9 O2 Li1 126.84(15)
O2 C9 H13 109.5
O2 C9 H14 109.5
H13 C9 H14 109.5
O2 C9 H15 109.5
H13 C9 H15 109.5
H14 C9 H15 109.5
C15 C10 C11 120.67(14)
C15 C10 Si1 147.47(13)
C11 C10 Si1 91.86(10)
C12 C11 C10 121.33(14)
C12 C11 C16 131.02(14)
C10 C11 C16 107.65(13)
C12 C11 Si1 173.09(12)
C10 C11 Si1 51.79(8)
C16 C11 Si1 55.87(7)
C11 C12 C13 118.84(14)
C11 C12 H16 120.6
C13 C12 H16 120.6
C12 C13 C14 119.28(14)
C12 C13 C17 120.55(14)
C14 C13 C17 120.16(14)
C15 C14 C13 122.52(14)
C15 C14 H17 118.7
C13 C14 H17 118.7
C10 C15 C14 117.34(14)
C10 C15 C18 120.69(14)
C14 C15 C18 121.96(14)
C11 C16 Si3 111.66(10)
C11 C16 Si2 111.70(10)
Si3 C16 Si2 118.69(8)
C11 C16 Si1 84.02(9)
Si3 C16 Si1 113.05(8)
Si2 C16 Si1 112.62(8)
C13 C17 Si5 112.46(11)
C13 C17 Si4 109.64(10)
Si5 C17 Si4 121.58(9)
C13 C17 H18 103.7
Si5 C17 H18 103.7
Si4 C17 H18 103.7
C15 C18 Si6 112.15(11)
C15 C18 Si7 110.35(10)
Si6 C18 Si7 121.77(9)
C15 C18 H19 103.4
Si6 C18 H19 103.4
Si7 C18 H19 103.4
C20 Si2 C19 110.10(8)
C20 Si2 C16 111.06(7)
C19 Si2 C16 109.48(7)
C20 Si2 C21 108.30(8)
C19 Si2 C21 104.15(8)
C16 Si2 C21 113.52(7)
C22 Si3 C16 111.04(7)
C22 Si3 C24 109.37(8)
C16 Si3 C24 109.80(7)
C22 Si3 C23 108.25(8)
C16 Si3 C23 114.15(7)
C24 Si3 C23 103.92(8)
C26 Si4 C25 108.52(10)
C26 Si4 C27 108.12(10)
C25 Si4 C27 109.18(9)
C26 Si4 C17 113.81(8)
C25 Si4 C17 106.91(8)
C27 Si4 C17 110.22(8)
C30 Si5 C29 107.82(10)
C30 Si5 C28 108.94(11)
C29 Si5 C28 108.20(11)
C30 Si5 C17 108.08(8)
C29 Si5 C17 109.61(9)
C28 Si5 C17 114.02(9)
C31 Si6 C33 109.01(10)
C31 Si6 C32 108.31(10)
C33 Si6 C32 108.13(10)
C31 Si6 C18 107.26(8)
C33 Si6 C18 109.79(9)
C32 Si6 C18 114.24(8)
C35 Si7 C36 108.18(9)
C35 Si7 C34 107.99(10)
C36 Si7 C34 109.87(9)
C35 Si7 C18 107.77(8)
C36 Si7 C18 113.44(8)
C34 Si7 C18 109.42(8)
Si2 C19 H20 109.5
Si2 C19 H21 109.5
H20 C19 H21 109.5
Si2 C19 H22 109.5
H20 C19 H22 109.5
H21 C19 H22 109.5
Si2 C20 H23 109.5
Si2 C20 H24 109.5
H23 C20 H24 109.5
Si2 C20 H25 109.5
H23 C20 H25 109.5
H24 C20 H25 109.5
Si2 C21 H26 109.5
Si2 C21 H27 109.5
H26 C21 H27 109.5
Si2 C21 H28 109.5
H26 C21 H28 109.5
H27 C21 H28 109.5
Si3 C22 H29 109.5
Si3 C22 H30 109.5
H29 C22 H30 109.5
Si3 C22 H31 109.5
H29 C22 H31 109.5
H30 C22 H31 109.5
Si3 C23 H32 109.5
Si3 C23 H33 109.5
H32 C23 H33 109.5
Si3 C23 H34 109.5
H32 C23 H34 109.5
H33 C23 H34 109.5
Si3 C24 H35 109.5
Si3 C24 H36 109.5
H35 C24 H36 109.5
Si3 C24 H37 109.5
H35 C24 H37 109.5
H36 C24 H37 109.5
Si4 C25 H38 109.5
Si4 C25 H39 109.5
H38 C25 H39 109.5
Si4 C25 H40 109.5
H38 C25 H40 109.5
H39 C25 H40 109.5
Si4 C26 H41 109.5
Si4 C26 H42 109.5
H41 C26 H42 109.5
Si4 C26 H43 109.5
H41 C26 H43 109.5
H42 C26 H43 109.5
Si4 C27 H44 109.5
Si4 C27 H45 109.5
H44 C27 H45 109.5
Si4 C27 H46 109.5
H44 C27 H46 109.5
H45 C27 H46 109.5
Si5 C28 H47 109.5
Si5 C28 H48 109.5
H47 C28 H48 109.5
Si5 C28 H49 109.5
H47 C28 H49 109.5
H48 C28 H49 109.5
Si5 C29 H50 109.5
Si5 C29 H51 109.5
H50 C29 H51 109.5
Si5 C29 H52 109.5
H50 C29 H52 109.5
H51 C29 H52 109.5
Si5 C30 H53 109.5
Si5 C30 H54 109.5
H53 C30 H54 109.5
Si5 C30 H55 109.5
H53 C30 H55 109.5
H54 C30 H55 109.5
Si6 C31 H56 109.5
Si6 C31 H57 109.5
H56 C31 H57 109.5
Si6 C31 H58 109.5
H56 C31 H58 109.5
H57 C31 H58 109.5
Si6 C32 H59 109.5
Si6 C32 H60 109.5
H59 C32 H60 109.5
Si6 C32 H61 109.5
H59 C32 H61 109.5
H60 C32 H61 109.5
Si6 C33 H62 109.5
Si6 C33 H63 109.5
H62 C33 H63 109.5
Si6 C33 H64 109.5
H62 C33 H64 109.5
H63 C33 H64 109.5
Si7 C34 H65 109.5
Si7 C34 H66 109.5
H65 C34 H66 109.5
Si7 C34 H67 109.5
H65 C34 H67 109.5
H66 C34 H67 109.5
Si7 C35 H68 109.5
Si7 C35 H69 109.5
H68 C35 H69 109.5
Si7 C35 H70 109.5
H68 C35 H70 109.5
H69 C35 H70 109.5
Si7 C36 H71 109.5
Si7 C36 H72 109.5
H71 C36 H72 109.5
Si7 C36 H73 109.5
H71 C36 H73 109.5
H72 C36 H73 109.5
C37 Si8 C41 99.10(8)
C37 Si8 C46 120.62(7)
C41 Si8 C46 122.32(7)
C37 Si8 C52 121.14(7)
C41 Si8 C52 118.33(7)
C46 Si8 C52 76.60(7)
C37 Si8 C47 131.49(7)
C41 Si8 C47 129.41(7)
C46 Si8 C47 36.42(6)
C52 Si8 C47 40.19(6)
C37 Si8 Li2 55.63(8)
C41 Si8 Li2 54.78(8)
C46 Si8 Li2 115.15(8)
C52 Si8 Li2 168.11(8)
C47 Si8 Li2 151.48(7)
C38 C37 Si8 120.19(13)
C38 C37 Li2 67.99(12)
Si8 C37 Li2 86.03(9)
C38 C37 H74 119.9
Si8 C37 H74 119.9
Li2 C37 H74 116.4
C37 C38 C39 125.50(16)
C37 C38 Li2 78.24(12)
C39 C38 Li2 71.15(12)
C37 C38 H75 117.3
C39 C38 H75 117.3
Li2 C38 H75 125.1
C40 C39 C38 122.50(15)
C40 C39 Li2 72.09(12)
C38 C39 Li2 73.27(12)
C40 C39 H76 118.7
C38 C39 H76 118.7
Li2 C39 H76 128.2
C41 C40 C39 125.54(16)
C41 C40 Li2 78.09(12)
C39 C40 Li2 72.12(12)
C41 C40 H77 117.2
C39 C40 H77 117.2
Li2 C40 H77 124.1
C40 C41 Si8 120.28(13)
C40 C41 Li2 67.80(12)
Si8 C41 Li2 86.83(9)
C40 C41 H78 119.9
Si8 C41 H78 119.9
Li2 C41 H78 115.8
O3 Li2 O4 81.51(12)
O3 Li2 C40 146.64(16)
O4 Li2 C40 103.34(14)
O3 Li2 C39 116.72(15)
O4 Li2 C39 128.43(15)
C40 Li2 C39 35.79(8)
O3 Li2 C38 102.03(13)
O4 Li2 C38 163.37(17)
C40 Li2 C38 64.79(10)
C39 Li2 C38 35.58(8)
O3 Li2 C41 178.97(17)
O4 Li2 C41 99.05(13)
C40 Li2 C41 34.11(7)
C39 Li2 C41 63.61(10)
C38 Li2 C41 77.68(11)
O3 Li2 C37 109.00(13)
O4 Li2 C37 159.77(16)
C40 Li2 C37 77.67(11)
C39 Li2 C37 63.23(9)
C38 Li2 C37 33.77(7)
C41 Li2 C37 70.21(10)
O3 Li2 Si8 140.60(14)
O4 Li2 Si8 123.80(13)
C40 Li2 Si8 63.19(8)
C39 Li2 Si8 73.42(9)
C38 Li2 Si8 62.94(8)
C41 Li2 Si8 38.39(6)
C37 Li2 Si8 38.33(6)
O3 C42 H79 109.5
O3 C42 H80 109.5
H79 C42 H80 109.5
O3 C42 H81 109.5
H79 C42 H81 109.5
H80 C42 H81 109.5
C43 O3 C42 112.51(14)
C43 O3 Li2 112.51(14)
C42 O3 Li2 127.49(14)
O3 C43 C44 107.46(16)
O3 C43 H82 110.2
C44 C43 H82 110.2
O3 C43 H83 110.2
C44 C43 H83 110.2
H82 C43 H83 108.5
O4 C44 C43 106.50(16)
O4 C44 H84 110.4
C43 C44 H84 110.4
O4 C44 H85 110.4
C43 C44 H85 110.4
H84 C44 H85 108.6
C44 O4 C45 111.79(15)
C44 O4 Li2 109.19(14)
C45 O4 Li2 124.88(15)
O4 C45 H86 109.5
O4 C45 H87 109.5
H86 C45 H87 109.5
O4 C45 H88 109.5
H86 C45 H88 109.5
H87 C45 H88 109.5
C51 C46 C47 120.76(14)
C51 C46 Si8 147.54(12)
C47 C46 Si8 91.69(10)
C48 C47 C46 121.27(14)
C48 C47 C52 131.14(14)
C46 C47 C52 107.58(13)
C48 C47 Si8 173.15(12)
C46 C47 Si8 51.89(8)
C52 C47 Si8 55.71(8)
C47 C48 C49 119.07(14)
C47 C48 H89 120.5
C49 C48 H89 120.5
C48 C49 C50 119.06(14)
C48 C49 C53 120.19(14)
C50 C49 C53 120.74(14)
C51 C50 C49 122.82(14)
C51 C50 H90 118.6
C49 C50 H90 118.6
C46 C51 C50 117.01(14)
C46 C51 C54 120.65(14)
C50 C51 C54 122.35(14)
C47 C52 Si9 112.03(10)
C47 C52 Si10 110.18(10)
Si9 C52 Si10 120.15(8)
C47 C52 Si8 84.10(9)
Si9 C52 Si8 112.18(8)
Si10 C52 Si8 112.55(8)
C49 C53 Si11 112.90(11)
C49 C53 Si12 110.40(10)
Si11 C53 Si12 118.70(8)
C49 C53 H91 104.4
Si11 C53 H91 104.4
Si12 C53 H91 104.4
C51 C54 Si14 111.87(10)
C51 C54 Si13 112.47(11)
Si14 C54 Si13 119.65(8)
C51 C54 H92 103.6
Si14 C54 H92 103.6
Si13 C54 H92 103.6
C56 Si9 C55 109.18(8)
C56 Si9 C52 111.61(7)
C55 Si9 C52 109.50(7)
C56 Si9 C57 107.69(8)
C55 Si9 C57 104.17(8)
C52 Si9 C57 114.36(8)
C60 Si10 C58 106.99(8)
C60 Si10 C52 109.66(7)
C58 Si10 C52 112.32(8)
C60 Si10 C59 104.95(8)
C58 Si10 C59 109.50(8)
C52 Si10 C59 113.00(7)
C61 Si11 C62 109.08(10)
C61 Si11 C63 108.75(9)
C62 Si11 C63 107.42(11)
C61 Si11 C53 109.26(8)
C62 Si11 C53 113.54(8)
C63 Si11 C53 108.69(8)
C66 Si12 C64 107.50(11)
C66 Si12 C65 108.42(11)
C64 Si12 C65 108.14(12)
C66 Si12 C53 108.11(9)
C64 Si12 C53 114.08(8)
C65 Si12 C53 110.44(9)
C67 Si13 C69 108.98(11)
C67 Si13 C68 108.83(11)
C69 Si13 C68 108.08(10)
C67 Si13 C54 108.18(8)
C69 Si13 C54 109.76(8)
C68 Si13 C54 112.95(9)
C71 Si14 C72 107.99(12)
C71 Si14 C70 108.64(11)
C72 Si14 C70 108.05(10)
C71 Si14 C54 107.72(8)
C72 Si14 C54 113.97(8)
C70 Si14 C54 110.34(9)
Si9 C55 H93 109.5
Si9 C55 H94 109.5
H93 C55 H94 109.5
Si9 C55 H95 109.5
H93 C55 H95 109.5
H94 C55 H95 109.5
Si9 C56 H96 109.5
Si9 C56 H97 109.5
H96 C56 H97 109.5
Si9 C56 H98 109.5
H96 C56 H98 109.5
H97 C56 H98 109.5
Si9 C57 H99 109.5
Si9 C57 H100 109.5
H99 C57 H100 109.5
Si9 C57 H101 109.5
H99 C57 H101 109.5
H100 C57 H101 109.5
Si10 C58 H102 109.5
Si10 C58 H103 109.5
H102 C58 H103 109.5
Si10 C58 H104 109.5
H102 C58 H104 109.5
H103 C58 H104 109.5
Si10 C59 H105 109.5
Si10 C59 H106 109.5
H105 C59 H106 109.5
Si10 C59 H107 109.5
H105 C59 H107 109.5
H106 C59 H107 109.5
Si10 C60 H108 109.5
Si10 C60 H109 109.5
H108 C60 H109 109.5
Si10 C60 H110 109.5
H108 C60 H110 109.5
H109 C60 H110 109.5
Si11 C61 H111 109.5
Si11 C61 H112 109.5
H111 C61 H112 109.5
Si11 C61 H113 109.5
H111 C61 H113 109.5
H112 C61 H113 109.5
Si11 C62 H114 109.5
Si11 C62 H115 109.5
H114 C62 H115 109.5
Si11 C62 H116 109.5
H114 C62 H116 109.5
H115 C62 H116 109.5
Si11 C63 H117 109.5
Si11 C63 H118 109.5
H117 C63 H118 109.5
Si11 C63 H119 109.5
H117 C63 H119 109.5
H118 C63 H119 109.5
Si12 C64 H120 109.5
Si12 C64 H121 109.5
H120 C64 H121 109.5
Si12 C64 H122 109.5
H120 C64 H122 109.5
H121 C64 H122 109.5
Si12 C65 H123 109.5
Si12 C65 H124 109.5
H123 C65 H124 109.5
Si12 C65 H125 109.5
H123 C65 H125 109.5
H124 C65 H125 109.5
Si12 C66 H126 109.5
Si12 C66 H127 109.5
H126 C66 H127 109.5
Si12 C66 H128 109.5
H126 C66 H128 109.5
H127 C66 H128 109.5
Si13 C67 H129 109.5
Si13 C67 H130 109.5
H129 C67 H130 109.5
Si13 C67 H131 109.5
H129 C67 H131 109.5
H130 C67 H131 109.5
Si13 C68 H132 109.5
Si13 C68 H133 109.5
H132 C68 H133 109.5
Si13 C68 H134 109.5
H132 C68 H134 109.5
H133 C68 H134 109.5
Si13 C69 H135 109.5
Si13 C69 H136 109.5
H135 C69 H136 109.5
Si13 C69 H137 109.5
H135 C69 H137 109.5
H136 C69 H137 109.5
Si14 C70 H138 109.5
Si14 C70 H139 109.5
H138 C70 H139 109.5
Si14 C70 H140 109.5
H138 C70 H140 109.5
H139 C70 H140 109.5
Si14 C71 H141 109.5
Si14 C71 H142 109.5
H141 C71 H142 109.5
Si14 C71 H143 109.5
H141 C71 H143 109.5
H142 C71 H143 109.5
Si14 C72 H144 109.5
Si14 C72 H145 109.5
H144 C72 H145 109.5
Si14 C72 H146 109.5
H144 C72 H146 109.5
H145 C72 H146 109.5

loop_
_geom_bond_atom_site_label_1
_geom_bond_atom_site_label_2
_geom_bond_distance
Si1 C1 1.8344(17)
Si1 C5 1.8345(16)
Si1 C10 1.8644(16)
Si1 C16 1.9739(16)
Si1 C11 2.3716(16)
Si1 Li1 2.987(3)
C1 C2 1.388(2)
C1 Li1 2.443(3)
C1 H1 0.9500
C2 C3 1.399(3)
C2 Li1 2.305(3)
C2 H2 0.9500
C3 C4 1.404(3)
C3 Li1 2.292(4)
C3 H3 0.9500
C4 C5 1.378(2)
C4 Li1 2.295(3)
C4 H4 0.9500
C5 Li1 2.440(3)
C5 H5 0.9500
Li1 O1 1.997(3)
Li1 O2 2.031(3)
C6 O1 1.411(2)
C6 H6 0.9800
C6 H7 0.9800
C6 H8 0.9800
O1 C7 1.386(3)
C7 C8 1.468(3)
C7 H9 0.9900
C7 H10 0.9900
C8 O2 1.404(2)
C8 H11 0.9900
C8 H12 0.9900
O2 C9 1.416(2)
C9 H13 0.9800
C9 H14 0.9800
C9 H15 0.9800
C10 C15 1.396(2)
C10 C11 1.407(2)
C11 C12 1.390(2)
C11 C16 1.536(2)
C12 C13 1.399(2)
C12 H16 0.9500
C13 C14 1.404(2)
C13 C17 1.519(2)
C14 C15 1.400(2)
C14 H17 0.9500
C15 C18 1.519(2)
C16 Si3 1.8761(15)
C16 Si2 1.8780(16)
C17 Si5 1.8870(17)
C17 Si4 1.8909(16)
C17 H18 1.0000
C18 Si6 1.8839(17)
C18 Si7 1.8922(17)
C18 H19 1.0000
Si2 C20 1.8691(17)
Si2 C19 1.8772(17)
Si2 C21 1.8831(17)
Si3 C22 1.8760(17)
Si3 C24 1.8767(18)
Si3 C23 1.8810(18)
Si4 C26 1.867(2)
Si4 C25 1.868(2)
Si4 C27 1.8703(18)
Si5 C30 1.864(2)
Si5 C29 1.869(2)
Si5 C28 1.871(2)
Si6 C31 1.871(2)
Si6 C33 1.873(2)
Si6 C32 1.873(2)
Si7 C35 1.8671(19)
Si7 C36 1.8678(18)
Si7 C34 1.8723(19)
C19 H20 0.9800
C19 H21 0.9800
C19 H22 0.9800
C20 H23 0.9800
C20 H24 0.9800
C20 H25 0.9800
C21 H26 0.9800
C21 H27 0.9800
C21 H28 0.9800
C22 H29 0.9800
C22 H30 0.9800
C22 H31 0.9800
C23 H32 0.9800
C23 H33 0.9800
C23 H34 0.9800
C24 H35 0.9800
C24 H36 0.9800
C24 H37 0.9800
C25 H38 0.9800
C25 H39 0.9800
C25 H40 0.9800
C26 H41 0.9800
C26 H42 0.9800
C26 H43 0.9800
C27 H44 0.9800
C27 H45 0.9800
C27 H46 0.9800
C28 H47 0.9800
C28 H48 0.9800
C28 H49 0.9800
C29 H50 0.9800
C29 H51 0.9800
C29 H52 0.9800
C30 H53 0.9800
C30 H54 0.9800
C30 H55 0.9800
C31 H56 0.9800
C31 H57 0.9800
C31 H58 0.9800
C32 H59 0.9800
C32 H60 0.9800
C32 H61 0.9800
C33 H62 0.9800
C33 H63 0.9800
C33 H64 0.9800
C34 H65 0.9800
C34 H66 0.9800
C34 H67 0.9800
C35 H68 0.9800
C35 H69 0.9800
C35 H70 0.9800
C36 H71 0.9800
C36 H72 0.9800
C36 H73 0.9800
Si8 C37 1.8327(16)
Si8 C41 1.8334(17)
Si8 C46 1.8660(15)
Si8 C52 1.9690(16)
Si8 C47 2.3706(16)
Si8 Li2 2.948(3)
C37 C38 1.385(2)
C37 Li2 2.439(3)
C37 H74 0.9500
C38 C39 1.403(3)
C38 Li2 2.310(3)
C38 H75 0.9500
C39 C40 1.403(3)
C39 Li2 2.282(3)
C39 H76 0.9500
C40 C41 1.382(2)
C40 Li2 2.282(3)
C40 H77 0.9500
C41 Li2 2.412(3)
C41 H78 0.9500
Li2 O3 1.985(3)
Li2 O4 2.009(3)
C42 O3 1.425(2)
C42 H79 0.9800
C42 H80 0.9800
C42 H81 0.9800
O3 C43 1.416(2)
C43 C44 1.499(3)
C43 H82 0.9900
C43 H83 0.9900
C44 O4 1.422(2)
C44 H84 0.9900
C44 H85 0.9900
O4 C45 1.432(2)
C45 H86 0.9800
C45 H87 0.9800
C45 H88 0.9800
C46 C51 1.398(2)
C46 C47 1.408(2)
C47 C48 1.386(2)
C47 C52 1.538(2)
C48 C49 1.399(2)
C48 H89 0.9500
C49 C50 1.404(2)
C49 C53 1.519(2)
C50 C51 1.400(2)
C50 H90 0.9500
C51 C54 1.523(2)
C52 Si9 1.8795(15)
C52 Si10 1.8806(16)
C53 Si11 1.8895(16)
C53 Si12 1.8899(16)
C53 H91 1.0000
C54 Si14 1.8879(16)
C54 Si13 1.8884(16)
C54 H92 1.0000
Si9 C56 1.8726(17)
Si9 C55 1.8776(17)
Si9 C57 1.8832(18)
Si10 C60 1.8751(17)
Si10 C58 1.8777(18)
Si10 C59 1.8820(18)
Si11 C61 1.8648(18)
Si11 C62 1.869(2)
Si11 C63 1.872(2)
Si12 C66 1.862(2)
Si12 C64 1.868(2)
Si12 C65 1.869(2)
Si13 C67 1.859(2)
Si13 C69 1.8644(19)
Si13 C68 1.870(2)
Si14 C71 1.863(2)
Si14 C72 1.867(2)
Si14 C70 1.872(2)
C55 H93 0.9800
C55 H94 0.9800
C55 H95 0.9800
C56 H96 0.9800
C56 H97 0.9800
C56 H98 0.9800
C57 H99 0.9800
C57 H100 0.9800
C57 H101 0.9800
C58 H102 0.9800
C58 H103 0.9800
C58 H104 0.9800
C59 H105 0.9800
C59 H106 0.9800
C59 H107 0.9800
C60 H108 0.9800
C60 H109 0.9800
C60 H110 0.9800
C61 H111 0.9800
C61 H112 0.9800
C61 H113 0.9800
C62 H114 0.9800
C62 H115 0.9800
C62 H116 0.9800
C63 H117 0.9800
C63 H118 0.9800
C63 H119 0.9800
C64 H120 0.9800
C64 H121 0.9800
C64 H122 0.9800
C65 H123 0.9800
C65 H124 0.9800
C65 H125 0.9800
C66 H126 0.9800
C66 H127 0.9800
C66 H128 0.9800
C67 H129 0.9800
C67 H130 0.9800
C67 H131 0.9800
C68 H132 0.9800
C68 H133 0.9800
C68 H134 0.9800
C69 H135 0.9800
C69 H136 0.9800
C69 H137 0.9800
C70 H138 0.9800
C70 H139 0.9800
C70 H140 0.9800
C71 H141 0.9800
C71 H142 0.9800
C71 H143 0.9800
C72 H144 0.9800
C72 H145 0.9800
C72 H146 0.9800

loop_
_geom_torsion_atom_site_label_1
_geom_torsion_atom_site_label_2
_geom_torsion_atom_site_label_3
_geom_torsion_atom_site_label_4
_geom_torsion
C5 Si1 C1 C2 27.92(15)
C10 Si1 C1 C2 164.26(12)
C16 Si1 C1 C2 -103.26(14)
C11 Si1 C1 C2 -151.79(12)
Li1 Si1 C1 C2 62.30(14)
C5 Si1 C1 Li1 -34.38(10)
C10 Si1 C1 Li1 101.96(10)
C16 Si1 C1 Li1 -165.56(9)
C11 Si1 C1 Li1 145.91(9)
Si1 C1 C2 C3 -15.6(2)
Li1 C1 C2 C3 57.47(18)
Si1 C1 C2 Li1 -73.02(13)
C1 C2 C3 C4 -5.5(3)
Li1 C2 C3 C4 54.94(18)
C1 C2 C3 Li1 -60.45(18)
C2 C3 C4 C5 6.4(3)
Li1 C3 C4 C5 61.54(18)
C2 C3 C4 Li1 -55.18(18)
C3 C4 C5 Si1 14.1(2)
Li1 C4 C5 Si1 72.58(14)
C3 C4 C5 Li1 -58.46(18)
C1 Si1 C5 C4 -27.40(15)
C10 Si1 C5 C4 -163.32(13)
C16 Si1 C5 C4 105.03(14)
C11 Si1 C5 C4 152.31(12)
Li1 Si1 C5 C4 -61.83(15)
C1 Si1 C5 Li1 34.43(10)
C10 Si1 C5 Li1 -101.49(10)
C16 Si1 C5 Li1 166.87(9)
C11 Si1 C5 Li1 -145.85(9)
C2 C3 Li1 O1 -74.58(16)
C4 C3 Li1 O1 151.89(18)
C2 C3 Li1 O2 -173.5(2)
C4 C3 Li1 O2 53.0(2)
C2 C3 Li1 C4 133.53(16)
C4 C3 Li1 C2 -133.53(16)
C2 C3 Li1 C5 106.48(12)
C4 C3 Li1 C5 -27.05(10)
C2 C3 Li1 C1 26.81(10)
C4 C3 Li1 C1 -106.72(12)
C2 C3 Li1 Si1 66.65(10)
C4 C3 Li1 Si1 -66.88(10)
C5 C4 Li1 O1 -178.9(3)
C3 C4 Li1 O1 -45.8(3)
C5 C4 Li1 O2 85.37(15)
C3 C4 Li1 O2 -141.54(16)
C5 C4 Li1 C3 -133.09(16)
C5 C4 Li1 C2 -105.36(12)
C3 C4 Li1 C2 27.73(10)
C3 C4 Li1 C5 133.09(16)
C5 C4 Li1 C1 -72.07(11)
C3 C4 Li1 C1 61.02(11)
C5 C4 Li1 Si1 -34.84(9)
C3 C4 Li1 Si1 98.25(11)
C1 C2 Li1 O1 -110.00(15)
C3 C2 Li1 O1 116.21(16)
C1 C2 Li1 O2 154.9(7)
C3 C2 Li1 O2 21.1(7)
C1 C2 Li1 C3 133.79(16)
C1 C2 Li1 C4 105.89(12)
C3 C2 Li1 C4 -27.90(10)
C1 C2 Li1 C5 72.63(11)
C3 C2 Li1 C5 -61.16(11)
C3 C2 Li1 C1 -133.79(16)
C1 C2 Li1 Si1 35.23(9)
C3 C2 Li1 Si1 -98.56(11)
C4 C5 Li1 O1 11(3)
Si1 C5 Li1 O1 -113(3)
C4 C5 Li1 O2 -102.83(15)
Si1 C5 Li1 O2 132.70(12)
C4 C5 Li1 C3 28.56(11)
Si1 C5 Li1 C3 -95.91(9)
Si1 C5 Li1 C4 -124.48(13)
C4 C5 Li1 C2 63.34(12)
Si1 C5 Li1 C2 -61.13(9)
C4 C5 Li1 C1 97.89(12)
Si1 C5 Li1 C1 -26.59(7)
C4 C5 Li1 Si1 124.48(13)
C2 C1 Li1 O1 79.38(16)
Si1 C1 Li1 O1 -156.89(14)
C2 C1 Li1 O2 -164.5(4)
Si1 C1 Li1 O2 -40.8(4)
C2 C1 Li1 C3 -28.00(11)
Si1 C1 Li1 C3 95.72(9)
C2 C1 Li1 C4 -62.89(12)
Si1 C1 Li1 C4 60.83(9)
Si1 C1 Li1 C2 123.73(13)
C2 C1 Li1 C5 -97.13(13)
Si1 C1 Li1 C5 26.59(8)
C2 C1 Li1 Si1 -123.73(13)
C1 Si1 Li1 O1 38.1(2)
C5 Si1 Li1 O1 175.0(3)
C10 Si1 Li1 O1 -73.0(3)
C16 Si1 Li1 O1 111.8(4)
C11 Si1 Li1 O1 -74.5(3)
C1 Si1 Li1 O2 162.8(2)
C5 Si1 Li1 O2 -60.35(15)
C10 Si1 Li1 O2 51.64(18)
C16 Si1 Li1 O2 -123.5(3)
C11 Si1 Li1 O2 50.2(3)
C1 Si1 Li1 C3 -68.55(10)
C5 Si1 Li1 C3 68.31(10)
C10 Si1 Li1 C3 -179.69(8)
C16 Si1 Li1 C3 5.2(4)
C11 Si1 Li1 C3 178.84(11)
C1 Si1 Li1 C4 -105.80(11)
C5 Si1 Li1 C4 31.06(9)
C10 Si1 Li1 C4 143.06(8)
C16 Si1 Li1 C4 -32.1(4)
C11 Si1 Li1 C4 141.59(13)
C1 Si1 Li1 C2 -31.57(9)
C5 Si1 Li1 C2 105.30(11)
C10 Si1 Li1 C2 -142.71(8)
C16 Si1 Li1 C2 42.2(4)
C11 Si1 Li1 C2 -144.18(12)
C1 Si1 Li1 C5 -136.86(12)
C10 Si1 Li1 C5 112.00(9)
C16 Si1 Li1 C5 -63.1(3)
C11 Si1 Li1 C5 110.53(15)
C5 Si1 Li1 C1 136.86(12)
C10 Si1 Li1 C1 -111.14(9)
C16 Si1 Li1 C1 73.7(3)
C11 Si1 Li1 C1 -112.61(15)
O2 Li1 O1 C7 -5.80(19)
C3 Li1 O1 C7 -137.27(18)
C4 Li1 O1 C7 -110.0(3)
C2 Li1 O1 C7 -171.96(17)
C5 Li1 O1 C7 -120(3)
C1 Li1 O1 C7 154.16(17)
Si1 Li1 O1 C7 130.4(2)
O2 Li1 O1 C6 -166.0(2)
C3 Li1 O1 C6 62.6(3)
C4 Li1 O1 C6 89.8(3)
C2 Li1 O1 C6 27.9(3)
C5 Li1 O1 C6 79(3)
C1 Li1 O1 C6 -6.0(3)
Si1 Li1 O1 C6 -29.8(4)
C6 O1 C7 C8 -169.2(2)
Li1 O1 C7 C8 27.5(3)
O1 C7 C8 O2 -42.5(3)
C7 C8 O2 C9 -174.0(2)
C7 C8 O2 Li1 37.2(3)
O1 Li1 O2 C8 -17.98(18)
C3 Li1 O2 C8 95.8(2)
C4 Li1 O2 C8 124.77(16)
C2 Li1 O2 C8 79.6(7)
C5 Li1 O2 C8 158.99(15)
C1 Li1 O2 C8 -139.3(4)
Si1 Li1 O2 C8 -168.13(16)
O1 Li1 O2 C9 -161.41(19)
C3 Li1 O2 C9 -47.6(3)
C4 Li1 O2 C9 -18.7(3)
C2 Li1 O2 C9 -63.8(7)
C5 Li1 O2 C9 15.6(2)
C1 Li1 O2 C9 77.3(5)
Si1 Li1 O2 C9 48.4(3)
C1 Si1 C10 C15 -61.3(2)
C5 Si1 C10 C15 65.1(2)
C16 Si1 C10 C15 -179.2(2)
C11 Si1 C10 C15 -179.2(3)
Li1 Si1 C10 C15 1.9(2)
C1 Si1 C10 C11 117.96(10)
C5 Si1 C10 C11 -115.64(10)
C16 Si1 C10 C11 0.02(9)
Li1 Si1 C10 C11 -178.87(10)
C15 C10 C11 C12 -1.2(2)
Si1 C10 C11 C12 179.32(13)
C15 C10 C11 C16 179.49(13)
Si1 C10 C11 C16 -0.02(12)
C15 C10 C11 Si1 179.51(17)
C1 Si1 C11 C12 -93.7(9)
C5 Si1 C11 C12 86.6(9)
C10 Si1 C11 C12 -4.8(9)
C16 Si1 C11 C12 175.2(10)
Li1 Si1 C11 C12 -2.6(10)
C1 Si1 C11 C10 -88.93(12)
C5 Si1 C11 C10 91.44(12)
C16 Si1 C11 C10 -179.98(13)
Li1 Si1 C11 C10 2.22(19)
C1 Si1 C11 C16 91.04(11)
C5 Si1 C11 C16 -88.58(11)
C10 Si1 C11 C16 179.98(13)
Li1 Si1 C11 C16 -177.81(15)
C10 C11 C12 C13 0.4(2)
C16 C11 C12 C13 179.54(14)
Si1 C11 C12 C13 4.8(10)
C11 C12 C13 C14 0.8(2)
C11 C12 C13 C17 -178.19(13)
C12 C13 C14 C15 -1.2(2)
C17 C13 C14 C15 177.75(14)
C11 C10 C15 C14 0.7(2)
Si1 C10 C15 C14 179.83(16)
C11 C10 C15 C18 -178.15(14)
Si1 C10 C15 C18 0.9(3)
C13 C14 C15 C10 0.4(2)
C13 C14 C15 C18 179.32(14)
C12 C11 C16 Si3 68.31(19)
C10 C11 C16 Si3 -112.44(12)
Si1 C11 C16 Si3 -112.45(10)
C12 C11 C16 Si2 -67.25(19)
C10 C11 C16 Si2 112.01(12)
Si1 C11 C16 Si2 111.99(10)
C12 C11 C16 Si1 -179.24(15)
C10 C11 C16 Si1 0.02(11)
C1 Si1 C16 C11 -118.66(10)
C5 Si1 C16 C11 119.36(9)
C10 Si1 C16 C11 -0.01(8)
Li1 Si1 C16 C11 175.5(3)
C1 Si1 C16 Si3 -7.64(11)
C5 Si1 C16 Si3 -129.61(9)
C10 Si1 C16 Si3 111.01(9)
C11 Si1 C16 Si3 111.02(11)
Li1 Si1 C16 Si3 -73.5(3)
C1 Si1 C16 Si2 130.30(8)
C5 Si1 C16 Si2 8.33(11)
C10 Si1 C16 Si2 -111.05(9)
C11 Si1 C16 Si2 -111.04(11)
Li1 Si1 C16 Si2 64.5(4)
C12 C13 C17 Si5 -64.69(17)
C14 C13 C17 Si5 116.34(14)
C12 C13 C17 Si4 73.82(16)
C14 C13 C17 Si4 -105.15(14)
C10 C15 C18 Si6 -114.68(14)
C14 C15 C18 Si6 66.48(17)
C10 C15 C18 Si7 106.09(14)
C14 C15 C18 Si7 -72.74(16)
C11 C16 Si2 C20 -158.84(10)
Si3 C16 Si2 C20 69.05(11)
Si1 C16 Si2 C20 -66.31(9)
C11 C16 Si2 C19 -37.05(13)
Si3 C16 Si2 C19 -169.16(9)
Si1 C16 Si2 C19 55.48(10)
C11 C16 Si2 C21 78.85(12)
Si3 C16 Si2 C21 -53.27(11)
Si1 C16 Si2 C21 171.38(8)
C11 C16 Si3 C22 159.87(11)
Si2 C16 Si3 C22 -68.00(11)
Si1 C16 Si3 C22 67.18(10)
C11 C16 Si3 C24 38.79(13)
Si2 C16 Si3 C24 170.92(9)
Si1 C16 Si3 C24 -53.91(10)
C11 C16 Si3 C23 -77.43(12)
Si2 C16 Si3 C23 54.70(11)
Si1 C16 Si3 C23 -170.12(8)
C13 C17 Si4 C26 -69.39(14)
Si5 C17 Si4 C26 64.67(13)
C13 C17 Si4 C25 50.41(13)
Si5 C17 Si4 C25 -175.53(10)
C13 C17 Si4 C27 168.96(12)
Si5 C17 Si4 C27 -56.98(12)
C13 C17 Si5 C30 -37.77(14)
Si4 C17 Si5 C30 -170.68(10)
C13 C17 Si5 C29 -155.03(13)
Si4 C17 Si5 C29 72.06(13)
C13 C17 Si5 C28 83.52(14)
Si4 C17 Si5 C28 -49.39(13)
C15 C18 Si6 C31 45.81(14)
Si7 C18 Si6 C31 179.73(10)
C15 C18 Si6 C33 164.11(12)
Si7 C18 Si6 C33 -61.96(13)
C15 C18 Si6 C32 -74.24(14)
Si7 C18 Si6 C32 59.68(13)
C15 C18 Si7 C35 -42.76(14)
Si6 C18 Si7 C35 -177.40(10)
C15 C18 Si7 C36 76.98(13)
Si6 C18 Si7 C36 -57.66(12)
C15 C18 Si7 C34 -159.95(12)
Si6 C18 Si7 C34 65.41(12)
C41 Si8 C37 C38 26.43(15)
C46 Si8 C37 C38 162.80(13)
C52 Si8 C37 C38 -104.74(14)
C47 Si8 C37 C38 -153.66(12)
Li2 Si8 C37 C38 61.64(14)
C41 Si8 C37 Li2 -35.21(10)
C46 Si8 C37 Li2 101.16(10)
C52 Si8 C37 Li2 -166.38(9)
C47 Si8 C37 Li2 144.70(9)
Si8 C37 C38 C39 -14.9(2)
Li2 C37 C38 C39 56.37(18)
Si8 C37 C38 Li2 -71.24(13)
C37 C38 C39 C40 -4.4(3)
Li2 C38 C39 C40 55.09(18)
C37 C38 C39 Li2 -59.47(18)
C38 C39 C40 C41 4.6(3)
Li2 C39 C40 C41 60.20(18)
C38 C39 C40 Li2 -55.62(18)
C39 C40 C41 Si8 14.5(2)
Li2 C40 C41 Si8 72.09(13)
C39 C40 C41 Li2 -57.56(18)
C37 Si8 C41 C40 -26.29(15)
C46 Si8 C41 C40 -161.65(13)
C52 Si8 C41 C40 106.65(14)
C47 Si8 C41 C40 153.79(12)
Li2 Si8 C41 C40 -61.92(14)
C37 Si8 C41 Li2 35.63(10)
C46 Si8 C41 Li2 -99.73(10)
C52 Si8 C41 Li2 168.58(9)
C47 Si8 C41 Li2 -144.29(9)
C41 C40 Li2 O3 -178.7(3)
C39 C40 Li2 O3 -44.9(3)
C41 C40 Li2 O4 86.44(15)
C39 C40 Li2 O4 -139.75(16)
C41 C40 Li2 C39 -133.81(16)
C41 C40 Li2 C38 -105.94(12)
C39 C40 Li2 C38 27.87(10)
C39 C40 Li2 C41 133.81(16)
C41 C40 Li2 C37 -72.83(11)
C39 C40 Li2 C37 60.98(11)
C41 C40 Li2 Si8 -34.93(9)
C39 C40 Li2 Si8 98.88(11)
C40 C39 Li2 O3 154.23(18)
C38 C39 Li2 O3 -72.39(16)
C40 C39 Li2 O4 53.37(19)
C38 C39 Li2 O4 -173.2(2)
C38 C39 Li2 C40 133.38(16)
C40 C39 Li2 C38 -133.38(16)
C40 C39 Li2 C41 -26.86(10)
C38 C39 Li2 C41 106.52(12)
C40 C39 Li2 C37 -106.89(12)
C38 C39 Li2 C37 26.48(10)
C40 C39 Li2 Si8 -66.93(10)
C38 C39 Li2 Si8 66.45(10)
C37 C38 Li2 O3 -106.26(15)
C39 C38 Li2 O3 119.49(15)
C37 C38 Li2 O4 153.0(6)
C39 C38 Li2 O4 18.8(6)
C37 C38 Li2 C40 106.22(12)
C39 C38 Li2 C40 -28.02(10)
C37 C38 Li2 C39 134.25(16)
C37 C38 Li2 C41 72.72(11)
C39 C38 Li2 C41 -61.53(11)
C39 C38 Li2 C37 -134.25(16)
C37 C38 Li2 Si8 34.85(9)
C39 C38 Li2 Si8 -99.40(11)
C40 C41 Li2 O3 137(10)
Si8 C41 Li2 O3 13(10)
C40 C41 Li2 O4 -100.47(15)
Si8 C41 Li2 O4 134.91(12)
Si8 C41 Li2 C40 -124.62(13)
C40 C41 Li2 C39 28.11(11)
Si8 C41 Li2 C39 -96.51(9)
C40 C41 Li2 C38 62.93(12)
Si8 C41 Li2 C38 -61.69(9)
C40 C41 Li2 C37 97.27(13)
Si8 C41 Li2 C37 -27.35(7)
C40 C41 Li2 Si8 124.62(13)
C38 C37 Li2 O3 83.21(16)
Si8 C37 Li2 O3 -151.91(13)
C38 C37 Li2 O4 -157.9(5)
Si8 C37 Li2 O4 -33.1(5)
C38 C37 Li2 C40 -62.78(12)
Si8 C37 Li2 C40 62.10(9)
C38 C37 Li2 C39 -27.83(11)
Si8 C37 Li2 C39 97.05(9)
Si8 C37 Li2 C38 124.87(13)
C38 C37 Li2 C41 -97.49(12)
Si8 C37 Li2 C41 27.39(7)
C38 C37 Li2 Si8 -124.87(13)
C37 Si8 Li2 O3 44.5(2)
C41 Si8 Li2 O3 -179.6(3)
C46 Si8 Li2 O3 -66.6(2)
C52 Si8 Li2 O3 122.6(3)
C47 Si8 Li2 O3 -70.5(3)
C37 Si8 Li2 O4 166.9(2)
C41 Si8 Li2 O4 -57.31(15)
C46 Si8 Li2 O4 55.74(17)
C52 Si8 Li2 O4 -115.1(3)
C47 Si8 Li2 O4 51.9(2)
C37 Si8 Li2 C40 -104.68(11)
C41 Si8 Li2 C40 31.14(9)
C46 Si8 Li2 C40 144.19(8)
C52 Si8 Li2 C40 -26.6(4)
C47 Si8 Li2 C40 140.33(12)
C37 Si8 Li2 C39 -67.60(10)
C41 Si8 Li2 C39 68.22(10)
C46 Si8 Li2 C39 -178.73(8)
C52 Si8 Li2 C39 10.4(4)
C47 Si8 Li2 C39 177.41(11)
C37 Si8 Li2 C38 -30.80(9)
C41 Si8 Li2 C38 105.02(11)
C46 Si8 Li2 C38 -141.93(8)
C52 Si8 Li2 C38 47.2(4)
C47 Si8 Li2 C38 -145.80(12)
C37 Si8 Li2 C41 -135.82(12)
C46 Si8 Li2 C41 113.05(9)
C52 Si8 Li2 C41 -57.8(4)
C47 Si8 Li2 C41 109.19(14)
C41 Si8 Li2 C37 135.82(12)
C46 Si8 Li2 C37 -111.13(9)
C52 Si8 Li2 C37 78.0(4)
C47 Si8 Li2 C37 -114.99(14)
O4 Li2 O3 C43 -7.59(17)
C40 Li2 O3 C43 -109.0(3)
C39 Li2 O3 C43 -136.52(17)
C38 Li2 O3 C43 -171.07(14)
C41 Li2 O3 C43 115(10)
C37 Li2 O3 C43 154.57(15)
Si8 Li2 O3 C43 127.2(2)
O4 Li2 O3 C42 -154.76(16)
C40 Li2 O3 C42 103.8(3)
C39 Li2 O3 C42 76.3(2)
C38 Li2 O3 C42 41.8(2)
C41 Li2 O3 C42 -32(10)
C37 Li2 O3 C42 7.4(2)
Si8 Li2 O3 C42 -20.0(3)
C42 O3 C43 C44 -174.10(17)
Li2 O3 C43 C44 33.7(2)
O3 C43 C44 O4 -51.3(2)
C43 C44 O4 C45 -172.75(19)
C43 C44 O4 Li2 44.9(2)
O3 Li2 O4 C44 -21.74(16)
C40 Li2 O4 C44 124.62(15)
C39 Li2 O4 C44 95.8(2)
C38 Li2 O4 C44 81.9(6)
C41 Li2 O4 C44 159.14(14)
C37 Li2 O4 C44 -144.9(4)
Si8 Li2 O4 C44 -168.90(15)
O3 Li2 O4 C45 -157.93(18)
C40 Li2 O4 C45 -11.6(2)
C39 Li2 O4 C45 -40.4(3)
C38 Li2 O4 C45 -54.3(6)
C41 Li2 O4 C45 22.9(2)
C37 Li2 O4 C45 78.9(5)
Si8 Li2 O4 C45 54.9(2)
C37 Si8 C46 C51 -58.7(2)
C41 Si8 C46 C51 67.6(2)
C52 Si8 C46 C51 -177.2(2)
C47 Si8 C46 C51 -178.3(3)
Li2 Si8 C46 C51 4.8(2)
C37 Si8 C46 C47 119.64(10)
C41 Si8 C46 C47 -114.08(10)
C52 Si8 C46 C47 1.17(9)
Li2 Si8 C46 C47 -176.89(9)
C51 C46 C47 C48 -1.4(2)
Si8 C46 C47 C48 179.63(13)
C51 C46 C47 C52 177.43(13)
Si8 C46 C47 C52 -1.53(12)
C51 C46 C47 Si8 178.96(17)
C37 Si8 C47 C48 -89.6(10)
C41 Si8 C47 C48 90.3(10)
C46 Si8 C47 C48 -2.7(9)
C52 Si8 C47 C48 179(100)
Li2 Si8 C47 C48 3.2(10)
C37 Si8 C47 C46 -86.93(12)
C41 Si8 C47 C46 92.97(12)
C52 Si8 C47 C46 -178.24(13)
Li2 Si8 C47 C46 5.89(18)
C37 Si8 C47 C52 91.31(11)
C41 Si8 C47 C52 -88.80(11)
C46 Si8 C47 C52 178.24(13)
Li2 Si8 C47 C52 -175.87(14)
C46 C47 C48 C49 0.3(2)
C52 C47 C48 C49 -178.25(14)
Si8 C47 C48 C49 2.7(10)
C47 C48 C49 C50 0.6(2)
C47 C48 C49 C53 179.48(14)
C48 C49 C50 C51 -0.4(2)
C53 C49 C50 C51 -179.27(14)
C47 C46 C51 C50 1.6(2)
Si8 C46 C51 C50 179.63(16)
C47 C46 C51 C54 -178.56(13)
Si8 C46 C51 C54 -0.5(3)
C49 C50 C51 C46 -0.7(2)
C49 C50 C51 C54 179.45(14)
C48 C47 C52 Si9 -68.29(19)
C46 C47 C52 Si9 113.02(12)
Si8 C47 C52 Si9 111.56(10)
C48 C47 C52 Si10 68.26(19)
C46 C47 C52 Si10 -110.43(12)
Si8 C47 C52 Si10 -111.89(10)
C48 C47 C52 Si8 -179.86(16)
C46 C47 C52 Si8 1.46(11)
C37 Si8 C52 C47 -118.96(10)
C41 Si8 C52 C47 118.66(9)
C46 Si8 C52 C47 -1.08(8)
Li2 Si8 C52 C47 170.4(3)
C37 Si8 C52 Si9 129.62(9)
C41 Si8 C52 Si9 7.25(11)
C46 Si8 C52 Si9 -112.49(9)
C47 Si8 C52 Si9 -111.41(11)
Li2 Si8 C52 Si9 59.0(4)
C37 Si8 C52 Si10 -9.54(12)
C41 Si8 C52 Si10 -131.92(8)
C46 Si8 C52 Si10 108.35(9)
C47 Si8 C52 Si10 109.43(11)
Li2 Si8 C52 Si10 -80.2(4)
C48 C49 C53 Si11 62.32(17)
C50 C49 C53 Si11 -118.81(14)
C48 C49 C53 Si12 -73.18(16)
C50 C49 C53 Si12 105.69(14)
C46 C51 C54 Si14 109.87(14)
C50 C51 C54 Si14 -70.27(17)
C46 C51 C54 Si13 -112.16(14)
C50 C51 C54 Si13 67.70(17)
C47 C52 Si9 C56 -155.89(11)
Si10 C52 Si9 C56 72.40(11)
Si8 C52 Si9 C56 -63.30(10)
C47 C52 Si9 C55 -34.89(13)
Si10 C52 Si9 C55 -166.60(9)
Si8 C52 Si9 C55 57.70(10)
C47 C52 Si9 C57 81.56(13)
Si10 C52 Si9 C57 -50.16(12)
Si8 C52 Si9 C57 174.14(8)
C47 C52 Si10 C60 33.38(13)
Si9 C52 Si10 C60 165.88(9)
Si8 C52 Si10 C60 -58.57(10)
C47 C52 Si10 C58 152.19(11)
Si9 C52 Si10 C58 -75.30(11)
Si8 C52 Si10 C58 60.25(10)
C47 C52 Si10 C59 -83.32(12)
Si9 C52 Si10 C59 49.18(12)
Si8 C52 Si10 C59 -175.27(8)
C49 C53 Si11 C61 37.04(14)
Si12 C53 Si11 C61 168.54(9)
C49 C53 Si11 C62 -84.96(14)
Si12 C53 Si11 C62 46.54(13)
C49 C53 Si11 C63 155.57(12)
Si12 C53 Si11 C63 -72.93(12)
C49 C53 Si12 C66 -51.63(14)
Si11 C53 Si12 C66 175.78(10)
C49 C53 Si12 C64 67.88(14)
Si11 C53 Si12 C64 -64.71(13)
C49 C53 Si12 C65 -170.09(13)
Si11 C53 Si12 C65 57.32(14)
C51 C54 Si13 C67 33.64(15)
Si14 C54 Si13 C67 168.00(11)
C51 C54 Si13 C69 152.44(12)
Si14 C54 Si13 C69 -73.20(12)
C51 C54 Si13 C68 -86.88(13)
Si14 C54 Si13 C68 47.48(13)
C51 C54 Si14 C71 -53.65(14)
Si13 C54 Si14 C71 171.74(11)
C51 C54 Si14 C72 66.14(14)
Si13 C54 Si14 C72 -68.47(13)
C51 C54 Si14 C70 -172.09(12)
Si13 C54 Si14 C70 53.30(13)
